data_7036917
loop_
_publ_author_name
'Khanderi, Jayaprakash'
'Davaasuren, Bambar'
'Alshankiti, Buthainah Ameen'
'Rothenberger, Alexander'

_publ_section_title
;
 Tin(ii) ketoacidoximates: synthesis, X-ray structures and processing to
 tin(ii) oxide.
;
_journal_issue 46
_journal_name_full 'Dalton transactions (Cambridge, England : 2003)'
_journal_page_first 19820
_journal_page_last 19828
_journal_paper_doi 10.1039/c5dt03103f
_journal_volume 44
_journal_year 2015
_chemical_formula_moiety 'C12 H26 N4 O11 Sn'
_chemical_formula_sum 'C12 H26 N4 O11 Sn'
_chemical_formula_weight 521.06
_chemical_name_common 'Diaqua tris[2-(methoxyimino) propionato] tin(II) ammonium salt'
_chemical_name_systematic
;
Diaqua tris[2-(methoxyimino) propionato] tin(II) ammonium salt
;
_space_group_crystal_system monoclinic
_space_group_IT_number 15
_space_group_name_Hall '-C 2yc'
_space_group_name_H-M_alt 'C 1 2/c 1'
_symmetry_space_group_name_Hall '-C 2yc'
_symmetry_space_group_name_H-M 'C 1 2/c 1'
_atom_sites_solution_hydrogens mixed
_audit_creation_method SHELXL-2013
_audit_update_record
;
2015-10-07 deposited with the CCDC.
2015-10-21 downloaded from the CCDC.
;
_cell_angle_alpha 90.000(5)
_cell_angle_beta 117.126(5)
_cell_angle_gamma 90.000(5)
_cell_formula_units_Z 8
_cell_length_a 17.656(5)
_cell_length_b 14.064(5)
_cell_length_c 18.870(5)
_cell_measurement_reflns_used 16087
_cell_measurement_temperature 150(2)
_cell_measurement_theta_max 29.52
_cell_measurement_theta_min 1.89
_cell_volume 4170(2)
_computing_cell_refinement 'STOE X-AREA'
_computing_data_collection 'STOE X-AREA'
_computing_data_reduction 'STOE X-RED'
_computing_molecular_graphics 'Diamond 3.2'
_computing_publication_material 'SHELXL-2013 (Sheldrick, 2013)'
_computing_structure_refinement 'SHELXL-2013 (Sheldrick, 2013)'
_computing_structure_solution 'Direct methods'
_diffrn_ambient_temperature 150(2)
_diffrn_detector_area_resol_mean 6.67
_diffrn_measured_fraction_theta_full 0.985
_diffrn_measured_fraction_theta_max 0.971
_diffrn_measurement_device_type 'STOE IPDS 2'
_diffrn_measurement_method 'rotation method'
_diffrn_radiation_type MoK\a
_diffrn_radiation_wavelength 0.71073
_diffrn_reflns_av_R_equivalents 0.0270
_diffrn_reflns_av_unetI/netI 0.0179
_diffrn_reflns_laue_measured_fraction_full 0.985
_diffrn_reflns_laue_measured_fraction_max 0.971
_diffrn_reflns_limit_h_max 24
_diffrn_reflns_limit_h_min -24
_diffrn_reflns_limit_k_max 19
_diffrn_reflns_limit_k_min -18
_diffrn_reflns_limit_l_max 25
_diffrn_reflns_limit_l_min -25
_diffrn_reflns_number 19835
_diffrn_reflns_point_group_measured_fraction_full 0.985
_diffrn_reflns_point_group_measured_fraction_max 0.971
_diffrn_reflns_theta_full 25.000
_diffrn_reflns_theta_max 29.201
_diffrn_reflns_theta_min 1.943
_diffrn_source 'sealed X-ray tube, 12 x 0.4 mm long-fine focus'
_exptl_absorpt_coefficient_mu 1.285
_exptl_absorpt_correction_T_max 0.8829
_exptl_absorpt_correction_T_min 0.8188
_exptl_absorpt_correction_type numerical
_exptl_absorpt_process_details 'stoe x-red 32'
_exptl_crystal_colour colourless
_exptl_crystal_density_diffrn 1.660
_exptl_crystal_description block
_exptl_crystal_F_000 2112
_exptl_crystal_recrystallization_method 'Re-crystallisation from solvent: Water'
_exptl_crystal_size_max 0.900
_exptl_crystal_size_mid 0.800
_exptl_crystal_size_min 0.600
_refine_diff_density_max 0.494
_refine_diff_density_min -0.423
_refine_diff_density_rms 0.060
_refine_ls_extinction_method none
_refine_ls_goodness_of_fit_ref 1.059
_refine_ls_hydrogen_treatment mixed
_refine_ls_matrix_type full
_refine_ls_number_parameters 299
_refine_ls_number_reflns 5499
_refine_ls_number_restraints 28
_refine_ls_restrained_S_all 1.057
_refine_ls_R_factor_all 0.0230
_refine_ls_R_factor_gt 0.0194
_refine_ls_shift/su_max 0.005
_refine_ls_shift/su_mean 0.000
_refine_ls_structure_factor_coef Fsqd
_refine_ls_weighting_details 'w=1/[\s^2^(Fo^2^)+(0.0265P)^2^+3.0230P] where P=(Fo^2^+2Fc^2^)/3'
_refine_ls_weighting_scheme calc
_refine_ls_wR_factor_gt 0.0489
_refine_ls_wR_factor_ref 0.0512
_reflns_Friedel_coverage 0.000
_reflns_number_gt 4983
_reflns_number_total 5499
_reflns_threshold_expression 'I > 2\s(I)'
_cod_data_source_file c5dt03103f2.cif
_cod_data_source_block shelx
_cod_depositor_comments 'Adding full bibliography for 7036916--7036918.cif.'
_cod_database_code 7036917
_shelx_space_group_comment
;
The symmetry employed for this shelxl refinement is uniquely defined
by the following loop, which should always be used as a source of
symmetry information in preference to the above space-group names.
They are only intended as comments.
;
_shelx_estimated_absorpt_t_min 0.391
_shelx_estimated_absorpt_t_max 0.513
_shelxl_version_number 2013-4

loop_
_space_group_symop_operation_xyz
'x, y, z'
'-x, y, -z+1/2'
'x+1/2, y+1/2, z'
'-x+1/2, y+1/2, -z+1/2'
'-x, -y, -z'
'x, -y, z-1/2'
'-x+1/2, -y+1/2, -z'
'x+1/2, -y+1/2, z-1/2'

loop_
_atom_site_label
_atom_site_type_symbol
_atom_site_fract_x
_atom_site_fract_y
_atom_site_fract_z
_atom_site_U_iso_or_equiv
_atom_site_adp_type
_atom_site_occupancy
_atom_site_site_symmetry_order
_atom_site_calc_flag
_atom_site_refinement_flags_posn
_atom_site_refinement_flags_adp
_atom_site_refinement_flags_occupancy
_atom_site_disorder_assembly
_atom_site_disorder_group
Sn1 Sn 0.96713(2) 0.31119(2) 0.12201(2) 0.02310(4) Uani 1 1 d . . . . .
O1 O 1.07746(7) 0.28620(7) 0.10163(7) 0.0287(2) Uani 1 1 d . . . . .
O2 O 1.10259(7) 0.42485(7) 0.25734(7) 0.0306(2) Uani 1 1 d . . . . .
O3 O 1.17037(8) 0.21159(9) 0.07301(8) 0.0361(3) Uani 1 1 d . . . . .
O4 O 1.01167(7) 0.45889(7) 0.13183(6) 0.0278(2) Uani 1 1 d . . . . .
O5 O 0.91055(7) 0.35722(8) -0.00176(6) 0.0292(2) Uani 1 1 d . . . . .
O6 O 1.05130(8) 0.73755(8) 0.18273(8) 0.0389(3) Uani 1 1 d . . . . .
O7 O 0.72633(7) 0.46772(8) -0.20514(7) 0.0339(2) Uani 1 1 d . . . . .
O8 O 0.83897(9) 0.22122(9) -0.03070(8) 0.0436(3) Uani 1 1 d . . . . .
O9 O 0.98194(9) 0.03367(8) 0.12092(9) 0.0443(3) Uani 1 1 d . . . . .
N1 N 0.78848(7) 0.43385(9) -0.13207(7) 0.0263(2) Uani 1 1 d . . . . .
N2 N 1.03358(8) 0.64159(8) 0.16282(8) 0.0262(2) Uani 1 1 d . . . . .
N3 N 1.01426(9) 0.12116(8) 0.11456(9) 0.0295(3) Uani 1 1 d . . . . .
C1 C 1.11125(9) 0.21032(10) 0.08998(8) 0.0239(2) Uani 1 1 d . . . . .
C2 C 0.91020(16) 0.04847(15) 0.1364(2) 0.0677(8) Uani 1 1 d . . . . .
H2A H 0.9298 0.0759 0.1897 0.102 Uiso 1 1 calc R U . . .
H2B H 0.8821 -0.0125 0.1337 0.102 Uiso 1 1 calc R U . . .
H2C H 0.8699 0.0921 0.0966 0.102 Uiso 1 1 calc R U . . .
C3 C 1.07594(9) 0.11507(9) 0.09727(8) 0.0233(2) Uani 1 1 d . . . . .
C4 C 0.72835(11) 0.57006(12) -0.20284(11) 0.0373(3) Uani 1 1 d . . . . .
H4A H 0.7225 0.5922 -0.1563 0.056 Uiso 1 1 calc R U . . .
H4B H 0.6814 0.5952 -0.2514 0.056 Uiso 1 1 calc R U . . .
H4C H 0.7826 0.5925 -0.1992 0.056 Uiso 1 1 calc R U . . .
C5 C 1.14534(11) 0.61876(12) 0.30046(10) 0.0372(4) Uani 1 1 d . . . . .
H5A H 1.2021 0.6012 0.3076 0.056 Uiso 1 1 calc R U . . .
H5B H 1.1346 0.5879 0.3416 0.056 Uiso 1 1 calc R U . . .
H5C H 1.1422 0.6879 0.3049 0.056 Uiso 1 1 calc R U . . .
C6 C 1.06468(8) 0.48235(9) 0.20319(8) 0.0222(2) Uani 1 1 d . . . . .
C7 C 1.08024(8) 0.58737(9) 0.22043(8) 0.0224(2) Uani 1 1 d . . . . .
C8 C 0.84950(10) 0.30268(10) -0.04824(9) 0.0278(3) Uani 1 1 d . . . . .
C9 C 0.72899(12) 0.27795(13) -0.19180(10) 0.0392(4) Uani 1 1 d . . . . .
H9A H 0.6750 0.2730 -0.1891 0.059 Uiso 1 1 calc R U . . .
H9B H 0.7551 0.2149 -0.1844 0.059 Uiso 1 1 calc R U . . .
H9C H 0.7184 0.3032 -0.2439 0.059 Uiso 1 1 calc R U . . .
C10 C 1.11251(11) 0.02567(11) 0.08333(11) 0.0349(3) Uani 1 1 d . . . . .
H10A H 1.0811 -0.0290 0.0887 0.052 Uiso 1 1 calc R U . . .
H10B H 1.1725 0.0207 0.1225 0.052 Uiso 1 1 calc R U . . .
H10C H 1.1079 0.0266 0.0296 0.052 Uiso 1 1 calc R U . . .
C11 C 0.78761(9) 0.34322(11) -0.12778(9) 0.0264(3) Uani 1 1 d . . . . .
C12 C 0.99383(15) 0.79330(13) 0.11663(13) 0.0515(5) Uani 1 1 d . . . . .
H12A H 1.0026 0.7793 0.0700 0.077 Uiso 1 1 calc R U . . .
H12B H 1.0044 0.8610 0.1298 0.077 Uiso 1 1 calc R U . . .
H12C H 0.9351 0.7778 0.1048 0.077 Uiso 1 1 calc R U . . .
N4 N 0.90008(8) 0.56993(9) -0.00339(8) 0.0283(2) Uani 1 1 d D . . . .
H40A H 0.8530(10) 0.5871(13) -0.0003(11) 0.042 Uiso 1 1 d D U . . .
H40B H 0.9088(12) 0.6081(12) -0.0349(10) 0.042 Uiso 1 1 d D U . . .
H40C H 0.8917(12) 0.5106(10) -0.0229(11) 0.042 Uiso 1 1 d D U . . .
H40D H 0.9437(10) 0.5671(13) 0.0447(8) 0.042 Uiso 1 1 d D U . . .
O10 O 1.20674(10) 0.41347(10) 0.42309(8) 0.0457(3) Uani 1 1 d D . . . .
H50A H 1.2460(14) 0.3696(17) 0.4336(16) 0.069 Uiso 1 1 d D U . . .
H50B H 1.1777(15) 0.4239(19) 0.3716(10) 0.069 Uiso 1 1 d D U . . .
O11A O 1.24329(11) 0.08763(14) -0.00400(11) 0.0362(5) Uani 0.697(4) 1 d D . P A 1
H60A H 1.254(2) 0.0318(15) 0.019(2) 0.054 Uiso 0.697(4) 1 d D U P A 1
H60B H 1.221(2) 0.127(2) 0.016(2) 0.054 Uiso 0.697(4) 1 d D U P A 1
O11B O 1.2442(3) 0.1579(3) -0.0208(3) 0.0355(11) Uani 0.303(4) 1 d D . P A 2
H60C H 1.275(5) 0.198(4) -0.033(5) 0.053 Uiso 0.303(4) 1 d D U P A 2
H60D H 1.225(5) 0.186(4) 0.010(4) 0.053 Uiso 0.303(4) 1 d D U P A 2

loop_
_atom_site_aniso_label
_atom_site_aniso_U_11
_atom_site_aniso_U_22
_atom_site_aniso_U_33
_atom_site_aniso_U_23
_atom_site_aniso_U_13
_atom_site_aniso_U_12
Sn1 0.02630(6) 0.01708(5) 0.02491(6) -0.00027(3) 0.01080(4) 0.00179(3)
O1 0.0276(5) 0.0190(4) 0.0387(6) 0.0054(4) 0.0145(5) 0.0014(4)
O2 0.0336(5) 0.0247(5) 0.0263(5) 0.0048(4) 0.0075(5) 0.0031(4)
O3 0.0288(5) 0.0405(6) 0.0439(7) 0.0098(5) 0.0207(5) 0.0031(5)
O4 0.0338(5) 0.0180(4) 0.0222(5) -0.0017(3) 0.0047(4) -0.0007(4)
O5 0.0249(5) 0.0327(5) 0.0242(5) -0.0030(4) 0.0062(4) -0.0027(4)
O6 0.0456(7) 0.0166(5) 0.0373(7) -0.0032(4) 0.0039(6) -0.0005(4)
O7 0.0328(6) 0.0357(6) 0.0247(5) 0.0046(4) 0.0058(5) -0.0003(4)
O8 0.0459(7) 0.0259(5) 0.0383(7) 0.0012(5) 0.0013(6) -0.0016(5)
O9 0.0504(7) 0.0197(5) 0.0797(10) -0.0010(5) 0.0445(8) -0.0052(5)
N1 0.0227(5) 0.0313(6) 0.0220(6) 0.0008(5) 0.0076(5) 0.0005(5)
N2 0.0293(6) 0.0169(5) 0.0276(6) -0.0028(4) 0.0088(5) -0.0011(4)
N3 0.0336(6) 0.0168(5) 0.0441(8) -0.0012(5) 0.0229(6) -0.0016(4)
C1 0.0207(6) 0.0249(6) 0.0224(7) 0.0059(5) 0.0067(5) 0.0023(5)
C2 0.0695(15) 0.0384(10) 0.131(2) 0.0050(12) 0.0764(17) -0.0055(10)
C3 0.0236(6) 0.0211(6) 0.0230(6) 0.0005(5) 0.0087(5) 0.0022(5)
C4 0.0354(8) 0.0362(8) 0.0380(9) 0.0109(7) 0.0147(7) 0.0034(6)
C5 0.0368(8) 0.0304(7) 0.0273(8) -0.0049(6) -0.0004(7) -0.0042(6)
C6 0.0222(6) 0.0210(6) 0.0218(6) 0.0005(5) 0.0085(5) 0.0017(5)
C7 0.0213(6) 0.0215(6) 0.0226(6) -0.0026(5) 0.0086(5) -0.0003(4)
C8 0.0249(6) 0.0278(7) 0.0259(7) -0.0044(5) 0.0075(6) 0.0021(5)
C9 0.0422(9) 0.0338(8) 0.0277(8) -0.0055(6) 0.0039(7) -0.0085(7)
C10 0.0391(8) 0.0249(7) 0.0469(10) -0.0006(6) 0.0250(8) 0.0065(6)
C11 0.0239(6) 0.0301(7) 0.0235(7) -0.0033(5) 0.0092(6) -0.0021(5)
C12 0.0564(12) 0.0214(7) 0.0537(12) 0.0065(7) 0.0051(10) 0.0065(7)
N4 0.0291(6) 0.0266(6) 0.0231(6) 0.0000(5) 0.0066(5) 0.0036(5)
O10 0.0623(9) 0.0359(6) 0.0317(7) 0.0031(5) 0.0151(7) 0.0056(6)
O11A 0.0360(9) 0.0430(11) 0.0344(10) 0.0043(7) 0.0201(8) 0.0019(7)
O11B 0.044(2) 0.025(2) 0.050(3) 0.0020(16) 0.033(2) 0.0005(15)

loop_
_atom_type_symbol
_atom_type_description
_atom_type_scat_dispersion_real
_atom_type_scat_dispersion_imag
_atom_type_scat_source
C C 0.0033 0.0016 'International Tables Vol C Tables 4.2.6.8 and 6.1.1.4'
H H 0.0000 0.0000 'International Tables Vol C Tables 4.2.6.8 and 6.1.1.4'
N N 0.0061 0.0033 'International Tables Vol C Tables 4.2.6.8 and 6.1.1.4'
O O 0.0106 0.0060 'International Tables Vol C Tables 4.2.6.8 and 6.1.1.4'
Sn Sn -0.6537 1.4246 'International Tables Vol C Tables 4.2.6.8 and 6.1.1.4'

loop_
_geom_angle_atom_site_label_1
_geom_angle_atom_site_label_2
_geom_angle_atom_site_label_3
_geom_angle
O5 Sn1 O1 82.45(4)
O5 Sn1 O4 77.36(4)
O1 Sn1 O4 81.55(4)
C1 O1 Sn1 133.15(9)
C6 O4 Sn1 113.13(8)
C8 O5 Sn1 112.68(10)
N2 O6 C12 108.18(13)
N1 O7 C4 108.27(12)
N3 O9 C2 108.95(13)
C11 N1 O7 112.07(12)
C7 N2 O6 111.72(12)
C3 N3 O9 113.36(12)
O3 C1 O1 123.29(14)
O3 C1 C3 118.27(13)
O1 C1 C3 118.45(12)
N3 C3 C10 126.26(13)
N3 C3 C1 113.58(12)
C10 C3 C1 120.15(13)
O2 C6 O4 124.11(13)
O2 C6 C7 119.07(13)
O4 C6 C7 116.82(12)
N2 C7 C5 126.00(13)
N2 C7 C6 114.71(12)
C5 C7 C6 119.29(12)
O8 C8 O5 123.64(15)
O8 C8 C11 119.33(14)
O5 C8 C11 117.02(13)
N1 C11 C9 125.84(14)
N1 C11 C8 114.57(13)
C9 C11 C8 119.51(14)

loop_
_geom_bond_atom_site_label_1
_geom_bond_atom_site_label_2
_geom_bond_distance
Sn1 O5 2.1782(12)
Sn1 O1 2.1792(12)
Sn1 O4 2.1988(12)
O1 C1 1.2895(18)
O2 C6 1.2337(17)
O3 C1 1.2237(18)
O4 C6 1.2842(17)
O5 C8 1.2873(18)
O6 N2 1.3976(16)
O6 C12 1.430(2)
O7 N1 1.3973(16)
O7 C4 1.440(2)
O8 C8 1.230(2)
O9 N3 1.3843(16)
O9 C2 1.439(2)
N1 C11 1.278(2)
N2 C7 1.2749(19)
N3 C3 1.2744(18)
C1 C3 1.5101(19)
C3 C10 1.4905(19)
C5 C7 1.488(2)
C6 C7 1.5103(19)
C8 C11 1.509(2)
C9 C11 1.494(2)
